data_4343191
loop_
_publ_author_name
'Sinha, Indranil'
'Hepp, Alexander'
'Schirmer, Birgitta'
'K\"osters, Jutta'
'Neugebauer, Johannes'
'M\"uller, Jens'

_publ_section_title
;
 Regioselectivity of the C-metalation of 6-furylpurine: importance of
 directing effects.
;
_journal_issue 9
_journal_name_full 'Inorganic chemistry'
_journal_page_first 4183
_journal_page_last 4185
_journal_paper_doi 10.1021/acs.inorgchem.5b00450
_journal_volume 54
_journal_year 2015
_chemical_formula_sum 'C22 H25 B2 Cl F8 N10 O Pd2'
_chemical_formula_weight 867.39
_chemical_name_systematic
;
 ?
;
_space_group_crystal_system triclinic
_space_group_IT_number 2
_space_group_name_Hall '-P 1'
_space_group_name_H-M_alt 'P -1'
_symmetry_space_group_name_Hall '-P 1'
_symmetry_space_group_name_H-M 'P -1'
_atom_sites_solution_hydrogens geom
_audit_creation_method SHELXL-2013
_cell_angle_alpha 65.221(2)
_cell_angle_beta 85.098(2)
_cell_angle_gamma 70.440(2)
_cell_formula_units_Z 2
_cell_length_a 10.6028(9)
_cell_length_b 12.3886(11)
_cell_length_c 14.1536(12)
_cell_measurement_reflns_used 9858
_cell_measurement_temperature 153(2)
_cell_measurement_theta_max 28.33
_cell_measurement_theta_min 2.29
_cell_volume 1587.3(2)
_computing_cell_refinement 'Bruker SAINT'
_computing_data_collection 'Bruker APEX2'
_computing_data_reduction 'Bruker SAINT'
_computing_molecular_graphics 'Bruker SHELXTL'
_computing_publication_material 'Bruker SHELXTL'
_computing_structure_refinement 'SHELXL-2013 (Sheldrick 2013)'
_computing_structure_solution 'SHELXS-97 (Sheldrick 2008)'
_diffrn_ambient_temperature 153(2)
_diffrn_measured_fraction_theta_full 0.969
_diffrn_measured_fraction_theta_max 0.974
_diffrn_measurement_device_type 'Photon 100 CMOS-detector'
_diffrn_measurement_method 'omega scan'
_diffrn_radiation_type MoK\a
_diffrn_radiation_wavelength 0.71073
_diffrn_reflns_av_R_equivalents 0.0375
_diffrn_reflns_av_unetI/netI 0.0436
_diffrn_reflns_laue_measured_fraction_full 0.969
_diffrn_reflns_laue_measured_fraction_max 0.974
_diffrn_reflns_limit_h_max 13
_diffrn_reflns_limit_h_min -13
_diffrn_reflns_limit_k_max 16
_diffrn_reflns_limit_k_min -16
_diffrn_reflns_limit_l_max 18
_diffrn_reflns_limit_l_min -18
_diffrn_reflns_number 18302
_diffrn_reflns_point_group_measured_fraction_full 0.969
_diffrn_reflns_point_group_measured_fraction_max 0.974
_diffrn_reflns_theta_full 25.242
_diffrn_reflns_theta_max 27.877
_diffrn_reflns_theta_min 1.915
_diffrn_source Microfocus
_exptl_absorpt_coefficient_mu 1.300
_exptl_absorpt_correction_T_max 0.7457
_exptl_absorpt_correction_T_min 0.5548
_exptl_absorpt_correction_type multi-scan
_exptl_absorpt_process_details 'SADABS V2008/1 (Bruker AXS)'
_exptl_crystal_colour yellow
_exptl_crystal_density_diffrn 1.815
_exptl_crystal_description plate
_exptl_crystal_F_000 852
_exptl_crystal_size_max 0.210
_exptl_crystal_size_mid 0.140
_exptl_crystal_size_min 0.040
_refine_diff_density_max 1.864
_refine_diff_density_min -1.180
_refine_diff_density_rms 0.166
_refine_ls_extinction_method none
_refine_ls_goodness_of_fit_ref 1.160
_refine_ls_hydrogen_treatment constr
_refine_ls_matrix_type full
_refine_ls_number_parameters 422
_refine_ls_number_reflns 7380
_refine_ls_number_restraints 0
_refine_ls_restrained_S_all 1.160
_refine_ls_R_factor_all 0.0734
_refine_ls_R_factor_gt 0.0541
_refine_ls_shift/su_max 0.002
_refine_ls_shift/su_mean 0.000
_refine_ls_structure_factor_coef Fsqd
_refine_ls_weighting_details 'w=1/[\s^2^(Fo^2^)+(0.0537P)^2^+7.0972P] where P=(Fo^2^+2Fc^2^)/3'
_refine_ls_weighting_scheme calc
_refine_ls_wR_factor_gt 0.1241
_refine_ls_wR_factor_ref 0.1501
_reflns_Friedel_coverage 0.000
_reflns_number_gt 5911
_reflns_number_total 7380
_reflns_threshold_expression 'I > 2\s(I)'
_cod_data_source_file ic5b00450_si_003.cif
_cod_data_source_block mo_is290114_0m
_cod_database_code 4343191
_shelx_space_group_comment
;
The symmetry employed for this shelxl refinement is uniquely defined
by the following loop, which should always be used as a source of
symmetry information in preference to the above space-group names.
They are only intended as comments.
;
_shelx_estimated_absorpt_t_min 0.772
_shelx_estimated_absorpt_t_max 0.950
_shelxl_version_number 2013-4

loop_
_space_group_symop_operation_xyz
'x, y, z'
'-x, -y, -z'

loop_
_atom_site_label
_atom_site_type_symbol
_atom_site_fract_x
_atom_site_fract_y
_atom_site_fract_z
_atom_site_U_iso_or_equiv
_atom_site_adp_type
_atom_site_occupancy
_atom_site_site_symmetry_order
_atom_site_calc_flag
_atom_site_refinement_flags_posn
_atom_site_refinement_flags_adp
Pd2 Pd 1.09301(4) 0.50737(3) 0.84050(3) 0.02787(12) Uani 1 1 d . .
Cl1+ Cl 1.12346(14) 0.60154(12) 0.93886(11) 0.0379(3) Uani 1 1 d . .
N1C N 1.2440(5) 0.3515(4) 0.9224(4) 0.0344(10) Uani 1 1 d . .
C2C C 1.3292(5) 0.2642(5) 0.9662(4) 0.0350(11) Uani 1 1 d . .
C3C C 1.4412(6) 0.1507(5) 1.0215(5) 0.0458(15) Uani 1 1 d . .
H3CB H 1.5020 0.1294 0.9711 0.069 Uiso 1 1 calc R U
H3CA H 1.4074 0.0811 1.0622 0.069 Uiso 1 1 calc R U
H3CC H 1.4897 0.1654 1.0684 0.069 Uiso 1 1 calc R U
N1D N 1.0605(5) 0.4307(4) 0.7494(4) 0.0383(11) Uani 1 1 d . .
C2D C 1.0354(6) 0.3929(5) 0.6956(5) 0.0386(12) Uani 1 1 d . .
C3D C 1.0005(7) 0.3465(7) 0.6268(6) 0.0521(16) Uani 1 1 d . .
H3DB H 0.9831 0.2674 0.6682 0.078 Uiso 1 1 calc R U
H3DA H 1.0749 0.3319 0.5826 0.078 Uiso 1 1 calc R U
H3DC H 0.9200 0.4089 0.5827 0.078 Uiso 1 1 calc R U
N1P N 0.9382(4) 0.6624(4) 0.7626(3) 0.0270(8) Uani 1 1 d . .
C2P C 0.8273(5) 0.6802(5) 0.8183(4) 0.0340(11) Uani 1 1 d . .
H2P H 0.8323 0.6170 0.8870 0.041 Uiso 1 1 calc R U
N3P N 0.7140(4) 0.7757(4) 0.7869(3) 0.0344(10) Uani 1 1 d . .
C4P C 0.7154(5) 0.8577(4) 0.6899(4) 0.0290(10) Uani 1 1 d . .
C5P C 0.8203(5) 0.8480(4) 0.6253(4) 0.0247(9) Uani 1 1 d . .
C6P C 0.9391(5) 0.7464(5) 0.6641(4) 0.0279(10) Uani 1 1 d . .
N7P N 0.7867(4) 0.9498(4) 0.5318(3) 0.0291(9) Uani 1 1 d . .
C8P C 0.6623(5) 1.0200(5) 0.5381(4) 0.0292(10) Uani 1 1 d . .
H8P H 0.6130 1.0974 0.4835 0.035 Uiso 1 1 calc R U
N9P N 0.6153(4) 0.9670(4) 0.6321(3) 0.0298(9) Uani 1 1 d . .
C9N C 0.4807(5) 1.0163(5) 0.6661(5) 0.0407(13) Uani 1 1 d . .
H9NB H 0.4312 1.0983 0.6112 0.061 Uiso 1 1 calc R U
H9NA H 0.4898 1.0261 0.7301 0.061 Uiso 1 1 calc R U
H9NC H 0.4319 0.9573 0.6793 0.061 Uiso 1 1 calc R U
O1* O 1.1679(3) 0.6486(3) 0.6323(3) 0.0346(8) Uani 1 1 d . .
C2* C 1.0466(5) 0.7431(5) 0.5968(4) 0.0289(10) Uani 1 1 d . .
C3* C 1.0495(5) 0.8272(5) 0.4966(4) 0.0265(9) Uani 1 1 d . .
C4* C 1.1818(5) 0.7807(5) 0.4665(5) 0.0353(11) Uani 1 1 d . .
H4* H 1.2167 0.8165 0.4008 0.042 Uiso 1 1 calc R U
C5* C 1.2472(6) 0.6756(6) 0.5503(5) 0.0412(13) Uani 1 1 d . .
H5* H 1.3382 0.6260 0.5520 0.049 Uiso 1 1 calc R U
Pd1 Pd 0.90388(4) 0.98259(4) 0.41117(3) 0.02909(12) Uani 1 1 d . .
N1A N 1.0140(5) 1.0131(4) 0.2863(4) 0.0352(10) Uani 1 1 d . .
C2A C 1.0497(5) 1.0409(5) 0.2049(4) 0.0334(11) Uani 1 1 d . .
C3A C 1.0925(7) 1.0795(6) 0.0993(5) 0.0472(15) Uani 1 1 d . .
H3AC H 1.0530 1.0473 0.0611 0.071 Uiso 1 1 calc R U
H1AA H 1.1906 1.0457 0.1011 0.071 Uiso 1 1 calc R U
H3AB H 1.0630 1.1717 0.0644 0.071 Uiso 1 1 calc R U
N1B N 0.7532(5) 1.1467(4) 0.3188(4) 0.0353(10) Uani 1 1 d . .
C2B C 0.6770(6) 1.2318(5) 0.2577(5) 0.0384(12) Uani 1 1 d . .
C3B C 0.5783(7) 1.3371(7) 0.1796(6) 0.067(2) Uani 1 1 d . .
H3BA H 0.6018 1.3393 0.1105 0.100 Uiso 1 1 calc R U
H3BB H 0.5767 1.4157 0.1815 0.100 Uiso 1 1 calc R U
H3BC H 0.4897 1.3276 0.1939 0.100 Uiso 1 1 calc R U
N1L N 0.4444(8) 0.6312(8) 0.0854(9) 0.107(3) Uani 1 1 d . .
C2L C 0.3351(8) 0.6655(7) 0.1039(7) 0.065(2) Uani 1 1 d . .
C3L C 0.2013(9) 0.7132(10) 0.1244(9) 0.082(3) Uani 1 1 d . .
H3LA H 0.1980 0.7295 0.1868 0.123 Uiso 1 1 calc R U
H3LC H 0.1564 0.6515 0.1361 0.123 Uiso 1 1 calc R U
H3LB H 0.1557 0.7918 0.0648 0.123 Uiso 1 1 calc R U
N1M N 0.6380(7) 0.1488(7) 0.7644(6) 0.076(2) Uani 1 1 d . .
C2M C 0.5455(7) 0.2325(7) 0.7336(6) 0.0544(17) Uani 1 1 d . .
C3M C 0.4215(11) 0.3371(9) 0.6957(8) 0.094(3) Uani 1 1 d . .
H3MA H 0.4224 0.4028 0.7168 0.140 Uiso 1 1 calc R U
H3MC H 0.3457 0.3080 0.7252 0.140 Uiso 1 1 calc R U
H3MB H 0.4123 0.3715 0.6195 0.140 Uiso 1 1 calc R U
B1G B 0.2160(7) 0.0533(7) 0.8528(6) 0.0412(15) Uani 1 1 d . .
F1G F 0.2937(5) 0.0758(5) 0.9062(6) 0.100(2) Uani 1 1 d . .
F2G F 0.2483(5) -0.0721(4) 0.8804(5) 0.0915(18) Uani 1 1 d . .
F3G F 0.0811(4) 0.1068(4) 0.8660(3) 0.0599(11) Uani 1 1 d . .
F4G F 0.2309(5) 0.1065(6) 0.7478(4) 0.102(2) Uani 1 1 d . .
B1H B 0.3448(7) 0.3664(7) 0.4057(6) 0.0464(16) Uani 1 1 d . .
F1H F 0.4171(7) 0.4325(7) 0.4114(7) 0.127(3) Uani 1 1 d . .
F2H F 0.2597(8) 0.3477(8) 0.4826(6) 0.146(3) Uani 1 1 d . .
F3H F 0.4270(5) 0.2515(4) 0.4094(4) 0.0777(14) Uani 1 1 d . .
F4H F 0.2678(5) 0.4278(5) 0.3157(4) 0.0923(18) Uani 1 1 d . .

loop_
_atom_site_aniso_label
_atom_site_aniso_U_11
_atom_site_aniso_U_22
_atom_site_aniso_U_33
_atom_site_aniso_U_23
_atom_site_aniso_U_13
_atom_site_aniso_U_12
Pd2 0.02610(19) 0.02201(19) 0.0319(2) -0.01324(16) 0.00001(14) -0.00059(14)
Cl1+ 0.0436(7) 0.0312(6) 0.0403(7) -0.0194(6) -0.0025(6) -0.0070(5)
N1C 0.037(2) 0.025(2) 0.035(2) -0.0123(18) -0.0031(19) -0.0011(19)
C2C 0.032(3) 0.033(3) 0.036(3) -0.017(2) 0.000(2) -0.002(2)
C3C 0.040(3) 0.032(3) 0.047(3) -0.016(3) -0.009(3) 0.011(2)
N1D 0.037(2) 0.031(2) 0.048(3) -0.023(2) -0.001(2) -0.0024(19)
C2D 0.036(3) 0.030(3) 0.040(3) -0.012(2) -0.001(2) -0.001(2)
C3D 0.059(4) 0.051(4) 0.053(4) -0.032(3) -0.005(3) -0.011(3)
N1P 0.0249(19) 0.0211(18) 0.028(2) -0.0091(16) -0.0006(16) -0.0004(15)
C2P 0.031(3) 0.033(3) 0.031(3) -0.015(2) 0.006(2) -0.002(2)
N3P 0.031(2) 0.035(2) 0.031(2) -0.0145(19) 0.0052(17) -0.0029(18)
C4P 0.031(2) 0.023(2) 0.033(3) -0.015(2) 0.003(2) -0.0040(19)
C5P 0.024(2) 0.020(2) 0.028(2) -0.0104(18) 0.0029(18) -0.0034(17)
C6P 0.024(2) 0.025(2) 0.036(3) -0.020(2) 0.0006(19) -0.0013(18)
N7P 0.028(2) 0.0239(19) 0.031(2) -0.0125(17) 0.0007(16) -0.0018(16)
C8P 0.028(2) 0.023(2) 0.032(3) -0.010(2) -0.0030(19) -0.0047(19)
N9P 0.0224(19) 0.028(2) 0.034(2) -0.0159(18) 0.0033(16) 0.0023(16)
C9N 0.027(3) 0.036(3) 0.052(3) -0.021(3) 0.005(2) 0.002(2)
O1* 0.0228(17) 0.0288(18) 0.042(2) -0.0146(16) 0.0055(15) 0.0022(14)
C2* 0.027(2) 0.027(2) 0.035(3) -0.022(2) -0.0006(19) 0.0002(19)
C3* 0.022(2) 0.028(2) 0.033(3) -0.017(2) 0.0024(18) -0.0059(18)
C4* 0.030(3) 0.034(3) 0.043(3) -0.022(2) 0.004(2) -0.005(2)
C5* 0.031(3) 0.042(3) 0.050(3) -0.026(3) 0.012(2) -0.004(2)
Pd1 0.0295(2) 0.0261(2) 0.0303(2) -0.01318(16) 0.00338(15) -0.00588(15)
N1A 0.039(2) 0.033(2) 0.031(2) -0.0156(19) 0.0062(19) -0.0083(19)
C2A 0.033(3) 0.028(2) 0.041(3) -0.017(2) 0.004(2) -0.008(2)
C3A 0.057(4) 0.039(3) 0.045(3) -0.022(3) 0.012(3) -0.013(3)
N1B 0.038(2) 0.030(2) 0.036(2) -0.012(2) 0.0060(19) -0.012(2)
C2B 0.040(3) 0.033(3) 0.038(3) -0.012(2) 0.008(2) -0.012(2)
C3B 0.044(4) 0.050(4) 0.058(4) 0.014(3) 0.003(3) -0.006(3)
N1L 0.058(5) 0.062(5) 0.167(9) -0.029(5) 0.028(5) -0.009(4)
C2L 0.058(5) 0.049(4) 0.079(6) -0.020(4) 0.002(4) -0.016(4)
C3L 0.064(5) 0.086(6) 0.105(8) -0.056(6) 0.013(5) -0.015(5)
N1M 0.050(4) 0.077(5) 0.087(5) -0.036(4) 0.005(3) -0.003(4)
C2M 0.049(4) 0.055(4) 0.053(4) -0.025(3) 0.006(3) -0.008(3)
C3M 0.097(7) 0.078(6) 0.079(6) -0.042(5) -0.005(5) 0.020(5)
B1G 0.036(3) 0.040(3) 0.042(4) -0.022(3) 0.005(3) 0.000(3)
F1G 0.058(3) 0.093(4) 0.180(6) -0.099(4) -0.030(3) 0.003(3)
F2G 0.083(3) 0.047(2) 0.139(5) -0.041(3) -0.035(3) -0.002(2)
F3G 0.039(2) 0.080(3) 0.058(2) -0.037(2) 0.0126(17) -0.0083(19)
F4G 0.065(3) 0.111(4) 0.071(3) -0.018(3) 0.027(3) 0.009(3)
B1H 0.041(4) 0.040(4) 0.052(4) -0.021(3) -0.002(3) -0.003(3)
F1H 0.088(4) 0.120(5) 0.213(8) -0.095(6) -0.012(5) -0.043(4)
F2H 0.129(6) 0.150(7) 0.130(6) -0.055(5) 0.084(5) -0.033(5)
F3H 0.060(3) 0.053(3) 0.090(3) -0.025(2) -0.016(2) 0.017(2)
F4H 0.082(4) 0.071(3) 0.097(4) -0.035(3) -0.039(3) 0.017(3)

loop_
_atom_type_symbol
_atom_type_description
_atom_type_scat_dispersion_real
_atom_type_scat_dispersion_imag
_atom_type_scat_source
C C 0.0033 0.0016 'International Tables Vol C Tables 4.2.6.8 and 6.1.1.4'
H H 0.0000 0.0000 'International Tables Vol C Tables 4.2.6.8 and 6.1.1.4'
N N 0.0061 0.0033 'International Tables Vol C Tables 4.2.6.8 and 6.1.1.4'
O O 0.0106 0.0060 'International Tables Vol C Tables 4.2.6.8 and 6.1.1.4'
B B 0.0013 0.0007 'International Tables Vol C Tables 4.2.6.8 and 6.1.1.4'
F F 0.0171 0.0103 'International Tables Vol C Tables 4.2.6.8 and 6.1.1.4'
Pd Pd -0.9988 1.0072 'International Tables Vol C Tables 4.2.6.8 and 6.1.1.4'
Cl Cl 0.1484 0.1585 'International Tables Vol C Tables 4.2.6.8 and 6.1.1.4'

loop_
_geom_angle_atom_site_label_1
_geom_angle_atom_site_label_2
_geom_angle_atom_site_label_3
_geom_angle
N1D Pd2 N1C 91.80(19)
N1D Pd2 N1P 88.90(18)
N1C Pd2 N1P 178.12(18)
N1D Pd2 Cl1+ 177.61(14)
N1C Pd2 Cl1+ 90.57(14)
N1P Pd2 Cl1+ 88.74(13)
C2C N1C Pd2 178.6(5)
N1C C2C C3C 178.9(6)
C2C C3C H3CB 109.5
C2C C3C H3CA 109.5
H3CB C3C H3CA 109.5
C2C C3C H3CC 109.5
H3CB C3C H3CC 109.5
H3CA C3C H3CC 109.5
C2D N1D Pd2 176.1(5)
N1D C2D C3D 178.8(6)
C2D C3D H3DB 109.5
C2D C3D H3DA 109.5
H3DB C3D H3DA 109.5
C2D C3D H3DC 109.5
H3DB C3D H3DC 109.5
H3DA C3D H3DC 109.5
C6P N1P C2P 120.5(4)
C6P N1P Pd2 124.9(3)
C2P N1P Pd2 114.6(3)
N3P C2P N1P 126.9(5)
N3P C2P H2P 116.5
N1P C2P H2P 116.5
C2P N3P C4P 112.2(4)
N3P C4P N9P 128.1(5)
N3P C4P C5P 125.9(4)
N9P C4P C5P 105.9(4)
N7P C5P C4P 109.6(4)
N7P C5P C6P 131.2(5)
C4P C5P C6P 119.1(5)
N1P C6P C5P 115.3(4)
N1P C6P C2* 127.4(4)
C5P C6P C2* 117.3(5)
C8P N7P C5P 106.0(4)
C8P N7P Pd1 128.4(4)
C5P N7P Pd1 125.7(3)
N7P C8P N9P 111.3(4)
N7P C8P H8P 124.3
N9P C8P H8P 124.3
C8P N9P C4P 107.1(4)
C8P N9P C9N 126.4(4)
C4P N9P C9N 126.4(5)
N9P C9N H9NB 109.5
N9P C9N H9NA 109.5
H9NB C9N H9NA 109.5
N9P C9N H9NC 109.5
H9NB C9N H9NC 109.5
H9NA C9N H9NC 109.5
C5* O1* C2* 104.6(4)
C3* C2* O1* 111.7(4)
C3* C2* C6P 128.4(5)
O1* C2* C6P 119.9(5)
C2* C3* C4* 105.3(4)
C2* C3* Pd1 127.9(4)
C4* C3* Pd1 126.8(4)
C5* C4* C3* 106.1(5)
C5* C4* H4* 127.0
C3* C4* H4* 127.0
C4* C5* O1* 112.4(5)
C4* C5* H5* 123.8
O1* C5* H5* 123.8
C3* Pd1 N1A 91.6(2)
C3* Pd1 N7P 89.55(19)
N1A Pd1 N7P 176.67(19)
C3* Pd1 N1B 178.83(19)
N1A Pd1 N1B 87.20(18)
N7P Pd1 N1B 91.62(17)
C2A N1A Pd1 165.1(5)
N1A C2A C3A 178.5(6)
C2A C3A H3AC 109.5
C2A C3A H1AA 109.5
H3AC C3A H1AA 109.5
C2A C3A H3AB 109.5
H3AC C3A H3AB 109.5
H1AA C3A H3AB 109.5
C2B N1B Pd1 170.9(5)
N1B C2B C3B 178.0(7)
C2B C3B H3BA 109.5
C2B C3B H3BB 109.5
H3BA C3B H3BB 109.5
C2B C3B H3BC 109.5
H3BA C3B H3BC 109.5
H3BB C3B H3BC 109.5
N1L C2L C3L 177.4(10)
C2L C3L H3LA 109.5
C2L C3L H3LC 109.5
H3LA C3L H3LC 109.5
C2L C3L H3LB 109.5
H3LA C3L H3LB 109.5
H3LC C3L H3LB 109.5
N1M C2M C3M 177.2(10)
C2M C3M H3MA 109.5
C2M C3M H3MC 109.5
H3MA C3M H3MC 109.5
C2M C3M H3MB 109.5
H3MA C3M H3MB 109.5
H3MC C3M H3MB 109.5
F1G B1G F2G 111.1(6)
F1G B1G F4G 111.7(7)
F2G B1G F4G 106.2(6)
F1G B1G F3G 110.6(5)
F2G B1G F3G 111.1(6)
F4G B1G F3G 105.9(5)
F1H B1H F2H 112.1(8)
F1H B1H F4H 110.9(7)
F2H B1H F4H 106.0(7)
F1H B1H F3H 110.6(6)
F2H B1H F3H 109.3(7)
F4H B1H F3H 107.9(6)

loop_
_geom_bond_atom_site_label_1
_geom_bond_atom_site_label_2
_geom_bond_distance
Pd2 N1D 2.001(5)
Pd2 N1C 2.001(4)
Pd2 N1P 2.006(4)
Pd2 Cl1+ 2.2569(13)
N1C C2C 1.118(7)
C2C C3C 1.456(7)
C3C H3CB 0.9800
C3C H3CA 0.9800
C3C H3CC 0.9800
N1D C2D 1.135(7)
C2D C3D 1.446(9)
C3D H3DB 0.9800
C3D H3DA 0.9800
C3D H3DC 0.9800
N1P C6P 1.347(7)
N1P C2P 1.367(6)
C2P N3P 1.319(7)
C2P H2P 0.9500
N3P C4P 1.325(7)
C4P N9P 1.373(6)
C4P C5P 1.383(7)
C5P N7P 1.360(6)
C5P C6P 1.396(6)
C6P C2* 1.422(7)
N7P C8P 1.335(6)
N7P Pd1 2.005(4)
C8P N9P 1.350(7)
C8P H8P 0.9500
N9P C9N 1.478(6)
C9N H9NB 0.9800
C9N H9NA 0.9800
C9N H9NC 0.9800
O1* C5* 1.365(7)
O1* C2* 1.373(6)
C2* C3* 1.369(7)
C3* C4* 1.429(7)
C3* Pd1 1.982(5)
C4* C5* 1.351(8)
C4* H4* 0.9500
C5* H5* 0.9500
Pd1 N1A 2.003(5)
Pd1 N1B 2.085(5)
N1A C2A 1.127(7)
C2A C3A 1.448(8)
C3A H3AC 0.9800
C3A H1AA 0.9800
C3A H3AB 0.9800
N1B C2B 1.139(7)
C2B C3B 1.447(8)
C3B H3BA 0.9800
C3B H3BB 0.9800
C3B H3BC 0.9800
N1L C2L 1.141(11)
C2L C3L 1.400(12)
C3L H3LA 0.9800
C3L H3LC 0.9800
C3L H3LB 0.9800
N1M C2M 1.114(9)
C2M C3M 1.447(11)
C3M H3MA 0.9800
C3M H3MC 0.9800
C3M H3MB 0.9800
B1G F1G 1.329(9)
B1G F2G 1.357(8)
B1G F4G 1.369(9)
B1G F3G 1.394(7)
B1H F1H 1.322(10)
B1H F2H 1.347(10)
B1H F4H 1.349(9)
B1H F3H 1.380(8)

loop_
_geom_torsion_atom_site_label_1
_geom_torsion_atom_site_label_2
_geom_torsion_atom_site_label_3
_geom_torsion_atom_site_label_4
_geom_torsion
C6P N1P C2P N3P -1.0(9)
Pd2 N1P C2P N3P 177.9(5)
N1P C2P N3P C4P 1.1(8)
C2P N3P C4P N9P 179.5(5)
C2P N3P C4P C5P 0.7(8)
N3P C4P C5P N7P -179.5(5)
N9P C4P C5P N7P 1.5(6)
N3P C4P C5P C6P -2.6(8)
N9P C4P C5P C6P 178.4(4)
C2P N1P C6P C5P -0.8(7)
Pd2 N1P C6P C5P -179.7(3)
C2P N1P C6P C2* 178.5(5)
Pd2 N1P C6P C2* -0.3(7)
N7P C5P C6P N1P 178.6(5)
C4P C5P C6P N1P 2.4(7)
N7P C5P C6P C2* -0.9(8)
C4P C5P C6P C2* -177.0(5)
C4P C5P N7P C8P -1.0(6)
C6P C5P N7P C8P -177.4(5)
C4P C5P N7P Pd1 179.3(3)
C6P C5P N7P Pd1 2.9(8)
C5P N7P C8P N9P 0.1(6)
Pd1 N7P C8P N9P 179.8(3)
N7P C8P N9P C4P 0.8(6)
N7P C8P N9P C9N -178.3(5)
N3P C4P N9P C8P 179.6(5)
C5P C4P N9P C8P -1.4(6)
N3P C4P N9P C9N -1.2(9)
C5P C4P N9P C9N 177.8(5)
C5* O1* C2* C3* -0.4(6)
C5* O1* C2* C6P -178.6(5)
N1P C6P C2* C3* 179.9(5)
C5P C6P C2* C3* -0.8(8)
N1P C6P C2* O1* -2.3(8)
C5P C6P C2* O1* 177.0(4)
O1* C2* C3* C4* 0.9(6)
C6P C2* C3* C4* 178.9(5)
O1* C2* C3* Pd1 -177.8(3)
C6P C2* C3* Pd1 0.1(8)
C2* C3* C4* C5* -1.1(6)
Pd1 C3* C4* C5* 177.7(4)
C3* C4* C5* O1* 0.9(7)
C2* O1* C5* C4* -0.3(6)
